data_2208010
loop_
_publ_author_name
'Hulme, Ashley T.'
'Johnston, Andrea'
'Florence, Alastair J. '
'Tocher, Derek A.'

_publ_section_title
;
 3-Azabicyclo[3.3.1]nonane-2,4-dione--acetic acid (1/1)
;
_journal_coeditor_code CI6743
_journal_issue 2
_journal_name_full 'Acta Crystallographica Section E'
_journal_page_first o545
_journal_page_last o547
_journal_paper_doi 10.1107/S1600536806000602
_journal_volume 62
_journal_year 2006
_chemical_formula_iupac 'C8 H11 N O2, C2 H4 O2'
_chemical_formula_moiety 'C8 H11 N O2, C2 H4 O2'
_chemical_formula_sum 'C10 H15 N O4'
_chemical_formula_weight 213.23
_chemical_melting_point 464(3)
_chemical_name_common
;
Cyclohexane-1,3-dicarboximide, acetic acid (1/1)
;
_chemical_name_systematic
;
3-azabicyclo[3.3.1]nonane-2,4-dione--acetic acid (1/1)
;
_space_group_IT_number 2
_symmetry_cell_setting triclinic
_symmetry_space_group_name_Hall '-P 1'
_symmetry_space_group_name_H-M 'P -1'
_atom_sites_solution_hydrogens difmap
_atom_sites_solution_primary direct
_atom_sites_solution_secondary difmap
_audit_creation_method SHELXL-97
_cell_angle_alpha 103.598(2)
_cell_angle_beta 93.378(2)
_cell_angle_gamma 97.272(2)
_cell_formula_units_Z 2
_cell_length_a 6.6224(7)
_cell_length_b 7.3580(8)
_cell_length_c 10.7995(12)
_cell_measurement_reflns_used 2712
_cell_measurement_temperature 150(2)
_cell_measurement_theta_max 28.257
_cell_measurement_theta_min 3.055
_cell_volume 505.22(10)
_computing_cell_refinement 'SAINT (Bruker, 1998)'
_computing_data_collection 'SMART (Bruker, 1998)'
_computing_data_reduction SAINT
_computing_molecular_graphics 'MERCURY (Bruno <i>et al.</i>,  2002) and SHELXTL (Bruker, 1998)'
_computing_publication_material SHELXL97
_computing_structure_refinement 'SHELXL97 (Sheldrick, 1997)'
_computing_structure_solution 'SHELXS97 (Sheldrick, 1997)'
_diffrn_ambient_temperature 150(2)
_diffrn_measured_fraction_theta_full 0.982
_diffrn_measured_fraction_theta_max 0.923
_diffrn_measurement_device_type 'Bruker SMART APEX'
_diffrn_measurement_method '\w rotation with narrow frames'
_diffrn_radiation_monochromator graphite
_diffrn_radiation_source 'fine-focus sealed tube'
_diffrn_radiation_type MoK\a
_diffrn_radiation_wavelength 0.71073
_diffrn_reflns_av_R_equivalents 0.0126
_diffrn_reflns_av_sigmaI/netI 0.0187
_diffrn_reflns_limit_h_max 8
_diffrn_reflns_limit_h_min -8
_diffrn_reflns_limit_k_max 9
_diffrn_reflns_limit_k_min -9
_diffrn_reflns_limit_l_max 13
_diffrn_reflns_limit_l_min -14
_diffrn_reflns_number 4424
_diffrn_reflns_theta_full 26.00
_diffrn_reflns_theta_max 28.27
_diffrn_reflns_theta_min 1.95
_diffrn_standards_decay_% 0
_diffrn_standards_interval_count 0
_diffrn_standards_interval_time 0
_diffrn_standards_number 0
_exptl_absorpt_coefficient_mu 0.108
_exptl_absorpt_correction_T_max 0.9818
_exptl_absorpt_correction_T_min 0.9630
_exptl_absorpt_correction_type multi-scan
_exptl_absorpt_process_details '(SADABS; Sheldrick, 1996)'
_exptl_crystal_colour colourless
_exptl_crystal_density_diffrn 1.402
_exptl_crystal_density_method 'not measured'
_exptl_crystal_description Block
_exptl_crystal_F_000 228
_exptl_crystal_size_max 0.35
_exptl_crystal_size_mid 0.29
_exptl_crystal_size_min 0.17
_refine_diff_density_max 0.355
_refine_diff_density_min -0.187
_refine_ls_extinction_method none
_refine_ls_goodness_of_fit_ref 1.037
_refine_ls_hydrogen_treatment refall
_refine_ls_matrix_type full
_refine_ls_number_parameters 196
_refine_ls_number_reflns 2313
_refine_ls_number_restraints 0
_refine_ls_restrained_S_all 1.037
_refine_ls_R_factor_all 0.0388
_refine_ls_R_factor_gt 0.0358
_refine_ls_shift/su_max 0.001
_refine_ls_shift/su_mean 0.000
_refine_ls_structure_factor_coef Fsqd
_refine_ls_weighting_details 'calc w=1/[\s^2^(Fo^2^)+(0.0565P)^2^+0.1277P] where P=(Fo^2^+2Fc^2^)/3'
_refine_ls_weighting_scheme calc
_refine_ls_wR_factor_gt 0.0953
_refine_ls_wR_factor_ref 0.0978
_reflns_number_gt 2121
_reflns_number_total 2313
_reflns_threshold_expression I>2\s(I)
_cod_data_source_file ci6743.cif
_cod_data_source_block I
_cod_depositor_comments
;
The following automatic conversions were performed:
'_symmetry_cell_setting' value 'Triclinic' changed to 'triclinic'
according to '/home/saulius/struct/CIF-dictionaries/cif_core.dic'
dictionary named 'cif_core.dic' version 2.4.1 from 2010-06-29.

Automatic conversion script
Id: cif_fix_enum 1527 2010-12-29 10:47:43Z saulius 

The following automatic conversions were performed:

'_chemical_melting_point' value '462--467' was changed to '464(3)' -
the average value was taken and precision was estimated.

Automatic conversion script
Id: cif_fix_values 1646 2011-03-28 12:23:43Z adriana 

The following automatic conversions were performed:

'_chemical_melting_point' value '462--467' was changed to '464(3)' -
the average value was taken and precision was
estimated.

'_symmetry_cell_setting' value 'Triclinic' changed to
'triclinic' according to
/home/saulius/struct/CIF-dictionaries/cif_core.dic dictionary named
'cif_core.dic' version 2.4.1 from 2010-06-29.

Automatic conversion script
Id: cif_fix_values 1715 2011-07-08 13:25:40Z adriana 
;
_cod_database_code 2208010
_cod_database_fobs_code 2208010

loop_
_symmetry_equiv_pos_as_xyz
'x, y, z'
'-x, -y, -z'

loop_
_atom_site_label
_atom_site_fract_x
_atom_site_fract_y
_atom_site_fract_z
_atom_site_U_iso_or_equiv
_atom_site_adp_type
_atom_site_calc_flag
_atom_site_occupancy
_atom_site_type_symbol
O51 0.24026(16) -0.08875(12) 0.46398(8) 0.0339(2) Uani d 1 O
O50 0.21208(13) -0.22994(11) 0.62416(8) 0.0249(2) Uani d 1 O
C51 0.2222(2) 0.10010(16) 0.67523(11) 0.0274(3) Uani d 1 C
H51A 0.102(3) 0.087(3) 0.7168(18) 0.049(5) Uiso d 1 H
H51B 0.333(3) 0.116(3) 0.7374(18) 0.052(5) Uiso d 1 H
H51C 0.223(2) 0.207(2) 0.6374(16) 0.039(4) Uiso d 1 H
C50 0.22593(16) -0.07895(15) 0.57639(10) 0.0206(2) Uani d 1 C
H50 0.216(3) -0.330(3) 0.5621(18) 0.047(5) Uiso d 1 H
O2 0.33694(14) -0.05870(11) 0.15566(8) 0.0301(2) Uani d 1 O
O1 0.24571(12) 0.42653(11) 0.47939(7) 0.02418(19) Uani d 1 O
N1 0.29922(14) 0.18908(12) 0.31657(9) 0.0207(2) Uani d 1 N
H1 0.280(2) 0.107(2) 0.3685(15) 0.034(4) Uiso d 1 H
C8 0.10302(17) 0.51372(15) 0.21090(10) 0.0231(2) Uani d 1 C
H8A 0.006(2) 0.551(2) 0.2742(14) 0.030(4) Uiso d 1 H
H8B 0.127(2) 0.613(2) 0.1658(14) 0.026(3) Uiso d 1 H
C7 0.01654(17) 0.32663(16) 0.11624(10) 0.0238(2) Uani d 1 C
H7A -0.032(2) 0.233(2) 0.1632(13) 0.026(3) Uiso d 1 H
H7B -0.102(2) 0.344(2) 0.0648(14) 0.032(4) Uiso d 1 H
C6 0.17583(17) 0.24951(16) 0.02883(10) 0.0237(2) Uani d 1 C
H6A 0.207(2) 0.329(2) -0.0312(14) 0.029(4) Uiso d 1 H
H6B 0.120(2) 0.121(2) -0.0245(14) 0.030(4) Uiso d 1 H
C5 0.33876(16) 0.11110(15) 0.19154(10) 0.0216(2) Uani d 1 C
C4 0.37781(16) 0.24459(15) 0.10551(10) 0.0219(2) Uani d 1 C
H4 0.473(2) 0.194(2) 0.0481(14) 0.026(3) Uiso d 1 H
C3 0.46373(17) 0.44298(15) 0.18455(11) 0.0226(2) Uani d 1 C
H3A 0.599(2) 0.445(2) 0.2288(14) 0.029(3) Uiso d 1 H
H3B 0.481(2) 0.529(2) 0.1269(13) 0.024(3) Uiso d 1 H
C2 0.31151(16) 0.50773(14) 0.28069(10) 0.0199(2) Uani d 1 C
H2 0.361(2) 0.629(2) 0.3366(13) 0.023(3) Uiso d 1 H
C1 0.28424(15) 0.37591(14) 0.36779(10) 0.0189(2) Uani d 1 C

loop_
_atom_site_aniso_label
_atom_site_aniso_U_11
_atom_site_aniso_U_22
_atom_site_aniso_U_33
_atom_site_aniso_U_12
_atom_site_aniso_U_13
_atom_site_aniso_U_23
O51 0.0602(6) 0.0212(4) 0.0231(4) 0.0102(4) 0.0106(4) 0.0071(3)
O50 0.0346(4) 0.0192(4) 0.0213(4) 0.0040(3) 0.0055(3) 0.0052(3)
C51 0.0358(6) 0.0203(5) 0.0246(6) 0.0054(4) 0.0021(5) 0.0019(4)
C50 0.0201(5) 0.0191(5) 0.0228(5) 0.0028(4) 0.0022(4) 0.0053(4)
O2 0.0410(5) 0.0172(4) 0.0324(4) 0.0074(3) 0.0093(4) 0.0035(3)
O1 0.0325(4) 0.0207(4) 0.0198(4) 0.0045(3) 0.0057(3) 0.0046(3)
N1 0.0255(5) 0.0165(4) 0.0215(4) 0.0045(3) 0.0051(3) 0.0063(3)
C8 0.0276(5) 0.0207(5) 0.0240(5) 0.0084(4) 0.0064(4) 0.0080(4)
C7 0.0235(5) 0.0266(6) 0.0221(5) 0.0034(4) 0.0023(4) 0.0078(4)
C6 0.0299(6) 0.0214(5) 0.0186(5) 0.0006(4) 0.0045(4) 0.0039(4)
C5 0.0209(5) 0.0186(5) 0.0251(5) 0.0047(4) 0.0048(4) 0.0036(4)
C4 0.0246(5) 0.0188(5) 0.0224(5) 0.0034(4) 0.0101(4) 0.0031(4)
C3 0.0230(5) 0.0193(5) 0.0253(5) 0.0002(4) 0.0082(4) 0.0053(4)
C2 0.0242(5) 0.0145(5) 0.0206(5) 0.0011(4) 0.0047(4) 0.0033(4)
C1 0.0174(5) 0.0177(5) 0.0209(5) 0.0022(4) 0.0018(4) 0.0037(4)

loop_
_atom_type_symbol
_atom_type_description
_atom_type_scat_dispersion_real
_atom_type_scat_dispersion_imag
_atom_type_scat_source
C C 0.0033 0.0016 'International Tables Vol C Tables 4.2.6.8 and 6.1.1.4'
H H 0.0000 0.0000 'International Tables Vol C Tables 4.2.6.8 and 6.1.1.4'
N N 0.0061 0.0033 'International Tables Vol C Tables 4.2.6.8 and 6.1.1.4'
O O 0.0106 0.0060 'International Tables Vol C Tables 4.2.6.8 and 6.1.1.4'

loop_
_geom_angle_atom_site_label_1
_geom_angle_atom_site_label_2
_geom_angle_atom_site_label_3
_geom_angle
C50 O50 H50 108.9(12)
C50 C51 H51A 108.4(11)
C50 C51 H51B 108.5(12)
H51A C51 H51B 107.1(16)
C50 C51 H51C 111.6(10)
H51A C51 H51C 108.6(14)
H51B C51 H51C 112.4(15)
O51 C50 O50 122.45(10)
O51 C50 C51 124.54(10)
O50 C50 C51 113.01(9)
C1 N1 C5 125.83(9)
C1 N1 H1 117.6(10)
C5 N1 H1 116.5(10)
C7 C8 C2 112.96(9)
C7 C8 H8A 110.6(9)
C2 C8 H8A 109.4(8)
C7 C8 H8B 110.0(8)
C2 C8 H8B 105.8(8)
H8A C8 H8B 107.9(12)
C8 C7 C6 111.94(9)
C8 C7 H7A 109.7(8)
C6 C7 H7A 109.1(8)
C8 C7 H7B 109.7(9)
C6 C7 H7B 109.7(9)
H7A C7 H7B 106.6(12)
C7 C6 C4 111.82(9)
C7 C6 H6A 110.7(9)
C4 C6 H6A 107.5(9)
C7 C6 H6B 110.0(8)
C4 C6 H6B 110.4(9)
H6A C6 H6B 106.3(12)
O2 C5 N1 119.51(10)
O2 C5 C4 123.15(10)
N1 C5 C4 117.33(9)
C5 C4 C3 110.52(9)
C5 C4 C6 109.11(9)
C3 C4 C6 109.86(9)
C5 C4 H4 106.4(9)
C3 C4 H4 111.2(8)
C6 C4 H4 109.6(8)
C4 C3 C2 108.09(8)
C4 C3 H3A 111.1(8)
C2 C3 H3A 110.9(8)
C4 C3 H3B 109.1(8)
C2 C3 H3B 109.9(8)
H3A C3 H3B 107.8(12)
C1 C2 C3 109.90(9)
C1 C2 C8 109.72(8)
C3 C2 C8 110.67(9)
C1 C2 H2 104.9(8)
C3 C2 H2 111.7(8)
C8 C2 H2 109.8(8)
O1 C1 N1 119.50(10)
O1 C1 C2 123.37(9)
N1 C1 C2 117.12(9)

loop_
_geom_bond_atom_site_label_1
_geom_bond_atom_site_label_2
_geom_bond_distance
O51 C50 1.2092(14)
O50 C50 1.3259(13)
O50 H50 0.88(2)
C51 C50 1.4919(15)
C51 H51A 0.944(19)
C51 H51B 0.943(19)
C51 H51C 0.970(17)
O2 C5 1.2163(14)
O1 C1 1.2271(13)
N1 C1 1.3744(13)
N1 C5 1.3916(14)
N1 H1 0.917(16)
C8 C7 1.5290(16)
C8 C2 1.5443(15)
C8 H8A 0.982(15)
C8 H8B 0.971(15)
C7 C6 1.5306(15)
C7 H7A 0.982(14)
C7 H7B 0.971(15)
C6 C4 1.5402(16)
C6 H6A 0.984(15)
C6 H6B 0.995(15)
C5 C4 1.5126(15)
C4 C3 1.5264(15)
C4 H4 0.960(14)
C3 C2 1.5275(14)
C3 H3A 0.989(15)
C3 H3B 0.989(14)
C2 C1 1.5043(14)
C2 H2 0.960(14)

loop_
_geom_hbond_atom_site_label_D
_geom_hbond_atom_site_label_H
_geom_hbond_atom_site_label_A
_geom_hbond_site_symmetry_A
_geom_hbond_distance_DH
_geom_hbond_distance_HA
_geom_hbond_distance_DA
_geom_hbond_angle_DHA
O50 H50 O1 1_545 0.88(2) 1.84(2) 2.6849(12) 160.2(18)
N1 H1 O51 . 0.917(16) 1.962(16) 2.8752(12) 174.0(14)

loop_
_geom_torsion_atom_site_label_1
_geom_torsion_atom_site_label_2
_geom_torsion_atom_site_label_3
_geom_torsion_atom_site_label_4
_geom_torsion
C2 C8 C7 C6 -48.40(12)
C8 C7 C6 C4 50.44(12)
C1 N1 C5 O2 -175.89(10)
C1 N1 C5 C4 2.79(16)
O2 C5 C4 C3 -154.70(11)
N1 C5 C4 C3 26.67(13)
O2 C5 C4 C6 84.40(13)
N1 C5 C4 C6 -94.23(11)
C7 C6 C4 C5 62.82(11)
C7 C6 C4 C3 -58.48(11)
C5 C4 C3 C2 -57.48(12)
C6 C4 C3 C2 62.97(11)
C4 C3 C2 C1 60.65(11)
C4 C3 C2 C8 -60.69(11)
C7 C8 C2 C1 -67.27(11)
C7 C8 C2 C3 54.18(11)
C5 N1 C1 O1 178.96(10)
C5 N1 C1 C2 0.47(15)
C3 C2 C1 O1 148.81(10)
C8 C2 C1 O1 -89.28(12)
C3 C2 C1 N1 -32.76(12)
C8 C2 C1 N1 89.15(11)
